data_4130982
loop_
_publ_author_name
'Gil-Ram\'irez, Guzm\'an'
'Hoekman, Steven'
'Kitching, Matthew O.'
'Leigh, David A.'
'Vitorica-Yrezabal, I\~nigo J'
'Zhang, Gen'

_publ_section_title
;
 Tying a Molecular Overhand Knot of Single Handedness and Asymmetric
 Catalysis with the Corresponding Pseudo-D<sub>3</sub>-Symmetric Trefoil
 Knot.
;
_journal_issue 40
_journal_name_full 'Journal of the American Chemical Society'
_journal_page_first 13159
_journal_page_last 13162
_journal_paper_doi 10.1021/jacs.6b08421
_journal_volume 138
_journal_year 2016
_chemical_absolute_configuration ad
_chemical_formula_moiety 'C109 H105 Eu1 N9 O16, 3(C F3 O3 S)'
_chemical_formula_sum 'C112 H105 Eu F9 N9 O25 S3'
_chemical_formula_weight 2396.18
_space_group_crystal_system trigonal
_space_group_IT_number 150
_space_group_name_Hall 'P 3 2"'
_space_group_name_H-M_alt 'P 3 2 1'
_atom_sites_solution_hydrogens geom
_atom_sites_solution_primary direct
_audit_creation_date 2016-07-19
_audit_creation_method
;
Olex2 1.2
(compiled 2016.02.19 svn.r3266 for OlexSys, GUI svn.r5155)
;
_cell_angle_alpha 90
_cell_angle_beta 90
_cell_angle_gamma 120
_cell_formula_units_Z 2
_cell_length_a 22.7774(12)
_cell_length_b 22.7774(12)
_cell_length_c 12.8368(6)
_cell_measurement_reflns_used 11460
_cell_measurement_temperature 100(2)
_cell_measurement_theta_max 24.3420
_cell_measurement_theta_min 2.2900
_cell_volume 5767.6(5)
_computing_cell_refinement
;
CrysAlisPro, Agilent Technologies,
Version 1.171.37.33 (release 27-03-2014 CrysAlis171 .NET)
(compiled Mar 27 2014,17:12:48)
;
_computing_data_collection
;
CrysAlisPro, Agilent Technologies,
Version 1.171.37.33 (release 27-03-2014 CrysAlis171 .NET)
(compiled Mar 27 2014,17:12:48)
;
_computing_data_reduction
;
CrysAlisPro, Agilent Technologies,
Version 1.171.37.33 (release 27-03-2014 CrysAlis171 .NET)
(compiled Mar 27 2014,17:12:48)
;
_computing_molecular_graphics 'Olex2 (Dolomanov et al., 2009)'
_computing_publication_material 'Olex2 (Dolomanov et al., 2009)'
_computing_structure_refinement 'ShelXL (Sheldrick, 2015)'
_computing_structure_solution 'ShelXS (Sheldrick, 2008)'
_diffrn_ambient_temperature 100.15
_diffrn_detector 'CCD plate'
_diffrn_measured_fraction_theta_full 0.976
_diffrn_measured_fraction_theta_max 0.976
_diffrn_measurement_details
;
#__ type_ start__ end____ width___ exp.time_
  1 omega  -60.00  115.00   1.0000    1.0000
omega____ theta____ kappa____ phi______ frames
    -       30.0000    0.0000    0.0000 175

#__ type_ start__ end____ width___ exp.time_
  2 omega  -60.00   60.00   1.0000    1.0000
omega____ theta____ kappa____ phi______ frames
    -       30.0000  -50.0000    0.0000 120

#__ type_ start__ end____ width___ exp.time_
  3 omega  -60.00   60.00   1.0000    1.0000
omega____ theta____ kappa____ phi______ frames
    -       30.0000  -50.0000  120.0000 120

#__ type_ start__ end____ width___ exp.time_
  4 omega  -60.00   60.00   1.0000    1.0000
omega____ theta____ kappa____ phi______ frames
    -       30.0000  -50.0000  240.0000 120
;
_diffrn_measurement_device 'abstract diffractometer'
_diffrn_measurement_device_type 'dtrek-CrysAlisPro-abstract goniometer imported rigaku-d*trek images'
_diffrn_measurement_method '\w scans'
_diffrn_orient_matrix_UB_11 -0.0092490000
_diffrn_orient_matrix_UB_12 0.0245384000
_diffrn_orient_matrix_UB_13 0.0016222000
_diffrn_orient_matrix_UB_21 -0.0336646000
_diffrn_orient_matrix_UB_22 -0.0248050000
_diffrn_orient_matrix_UB_23 -0.0009730000
_diffrn_orient_matrix_UB_31 -0.0003142000
_diffrn_orient_matrix_UB_32 -0.0011631000
_diffrn_orient_matrix_UB_33 0.0536313000
_diffrn_radiation_monochromator synchrotron
_diffrn_radiation_probe x-ray
_diffrn_radiation_wavelength 0.6889
_diffrn_reflns_av_R_equivalents 0.0609
_diffrn_reflns_av_unetI/netI 0.0267
_diffrn_reflns_Laue_measured_fraction_full 0.976
_diffrn_reflns_Laue_measured_fraction_max 0.976
_diffrn_reflns_limit_h_max 27
_diffrn_reflns_limit_h_min -27
_diffrn_reflns_limit_k_max 27
_diffrn_reflns_limit_k_min -27
_diffrn_reflns_limit_l_max 14
_diffrn_reflns_limit_l_min -10
_diffrn_reflns_number 47487
_diffrn_reflns_point_group_measured_fraction_full 0.979
_diffrn_reflns_point_group_measured_fraction_max 0.979
_diffrn_reflns_theta_full 24.415
_diffrn_reflns_theta_max 24.517
_diffrn_reflns_theta_min 2.317
_diffrn_source synchrotron
_diffrn_standards_number 0
_exptl_absorpt_coefficient_mu 0.635
_exptl_absorpt_correction_T_max 1.00000
_exptl_absorpt_correction_T_min 0.57229
_exptl_absorpt_correction_type multi-scan
_exptl_absorpt_process_details
;
CrysAlisPro, Agilent Technologies,
Version 1.171.37.33 (release 27-03-2014 CrysAlis171 .NET)
(compiled Mar 27 2014,17:12:48)
Empirical absorption correction using spherical harmonics,
 implemented in SCALE3 ABSPACK scaling algorithm.
;
_exptl_crystal_colour 'clear light colourless'
_exptl_crystal_colour_lustre clear
_exptl_crystal_colour_modifier light
_exptl_crystal_colour_primary colourless
_exptl_crystal_density_diffrn 1.380
_exptl_crystal_description needle
_exptl_crystal_F_000 2464
_exptl_crystal_size_max 0.2
_exptl_crystal_size_mid 0.05
_exptl_crystal_size_min 0.05
_refine_diff_density_max 1.179
_refine_diff_density_min -0.283
_refine_diff_density_rms 0.072
_refine_ls_abs_structure_details
;
 Flack x determined using 1164 quotients [(I+)-(I-)]/[(I+)+(I-)]
 (Parsons, Flack and Wagner, Acta Cryst. B69 (2013) 249-259).
;
_refine_ls_abs_structure_Flack 0.05(2)
_refine_ls_extinction_method none
_refine_ls_goodness_of_fit_ref 1.093
_refine_ls_hydrogen_treatment constr
_refine_ls_matrix_type full
_refine_ls_number_parameters 451
_refine_ls_number_reflns 6885
_refine_ls_number_restraints 971
_refine_ls_restrained_S_all 2.084
_refine_ls_R_factor_all 0.1502
_refine_ls_R_factor_gt 0.1144
_refine_ls_shift/su_max 0.008
_refine_ls_shift/su_mean 0.001
_refine_ls_structure_factor_coef Fsqd
_refine_ls_weighting_details 'w=1/[\s^2^(Fo^2^)+(0.2000P)^2^] where P=(Fo^2^+2Fc^2^)/3'
_refine_ls_weighting_scheme calc
_refine_ls_wR_factor_gt 0.3021
_refine_ls_wR_factor_ref 0.3394
_reflns_Friedel_coverage 0.855
_reflns_Friedel_fraction_full 0.983
_reflns_Friedel_fraction_max 0.982
_reflns_number_gt 3051
_reflns_number_total 6885
_reflns_threshold_expression 'I > 2\s(I)'
_cod_data_source_file ja6b08421_si_002.cif
_cod_data_source_block dia_01_gz268
_cod_original_cell_volume 5767.6(6)
_cod_database_code 4130982
_shelxl_version_number 2014/6
_chemical_oxdiff_formula EuF9S3O25N9C114H109
_shelx_space_group_comment
;
The symmetry employed for this shelxl refinement is uniquely defined
by the following loop, which should always be used as a source of
symmetry information in preference to the above space-group names.
They are only intended as comments.
;
_reflns_odcompleteness_completeness 97.20
_reflns_odcompleteness_iscentric 1
_reflns_odcompleteness_theta 24.52
_olex2_refinement_description
;
1. Twinned data refinement
 Scales: 0.611(11) 0.389(11)
2. Fixed Uiso
 At 1.2 times of:
  All C(H) groups, All C(H,H) groups, All N(H) groups
 At 1.5 times of:
  All C(H,H,H) groups
3. Restrained distances
 C1B-N3
 2.4 with sigma of 0.02
 F67-F10
 2.35 with sigma of 0.02
 O1-S1
 1.43 with sigma of 0.02
 O16-S1
 1.43 with sigma of 0.02
 O16-O1
 2.43 with sigma of 0.02
 O34-S1
 1.43 with sigma of 0.02
 O34-O1
 2.43 with sigma of 0.02
 O34-O16
 2.43 with sigma of 0.02
 F10-F90
 2.35 with sigma of 0.02
 F90-F67
 2.35 with sigma of 0.02
 S1-F90
 2.6 with sigma of 0.02
 F67-O16
 2.9 with sigma of 0.02
 F67-O34
 2.9 with sigma of 0.02
 F10-O34
 2.9 with sigma of 0.02
 F10-O1
 2.9 with sigma of 0.02
 F90-O1
 2.9 with sigma of 0.02
 F90-O16
 2.9 with sigma of 0.02
 O1D-C47
 2.4 with sigma of 0.02
 O1D-C94
 2.4 with sigma of 0.02
 O4-S3
 1.43 with sigma of 0.02
 C48-S3
 1.9 with sigma of 0.02
 O19-S3
 1.43 with sigma of 0.02
 O4-O19
 2.43 with sigma of 0.02
 O19-C48
 2.6 with sigma of 0.02
 O19-C48
 2.6 with sigma of 0.02
 O4-C48
 2.6 with sigma of 0.02
 O19-C48
 2.56 with sigma of 0.02
 C48-O4
 2.56 with sigma of 0.02
 F11-C48
 1.35 with sigma of 0.02
 F48-C48
 1.35 with sigma of 0.02
 F11-F48
 2.35 with sigma of 0.02
 F35-C48
 1.35 with sigma of 0.02
 F35-F48
 2.35 with sigma of 0.02
 F11-F35
 2.35 with sigma of 0.02
 F48-S3
 2.6 with sigma of 0.02
 F35-S3
 2.6 with sigma of 0.02
 F11-S3
 2.6 with sigma of 0.02
 O4-F11
 2.9 with sigma of 0.02
 O4-F35
 2.9 with sigma of 0.02
 O19-F35
 2.9 with sigma of 0.02
 O19-F48
 2.9 with sigma of 0.02
 O19-F11
 2.9 with sigma of 0.02
 O19-F48
 2.9 with sigma of 0.02
 O4-F35
 2.9 with sigma of 0.02
 O4-F11
 2.9 with sigma of 0.02
 S3-F11
 2.6 with sigma of 0.02
 S3-F48
 2.6 with sigma of 0.02
 F35-S3
 2.6 with sigma of 0.02
 O92-C94
 1.45 with sigma of 0.02
 C29-O64
 2.4 with sigma of 0.02
 O64-C47
 1.45 with sigma of 0.02
 C18-O92
 2.4 with sigma of 0.02
 O18-C94
 3.2 with sigma of 0.02
 O18-O1D
 4.5 with sigma of 0.02
 O18-C18
 1.45 with sigma of 0.02
 C8-C29
 1.54 with sigma of 0.02
 C8-O64
 1.45 with sigma of 0.02
 C1F-N9
 2.4 with sigma of 0.02
 N9-C7
 1.45 with sigma of 0.001
 C7-C14_$1 = C5_$1-C10_$1
 1.45 with sigma of 0.02
 C7-C14_$1
 1.45 with sigma of 0.001
 O2-C7
 1.25 with sigma of 0.02
 C83-C29
 1.35 with sigma of 0.02
 C83-O18
 2.4 with sigma of 0.02
 C83-C8
 2.4 with sigma of 0.02
 C11-C20
 2.4 with sigma of 0.02
 C16-C11
 2.4 with sigma of 0.02
 C1I-C1F
 2.4 with sigma of 0.02
 C47-C81
 2.4 with sigma of 0.02
 N9-C11 = C1I-C11
 1.4 with sigma of 0.002
 C1I-N9
 2.4 with sigma of 0.002
 O64-C39
 2.4 with sigma of 0.02
 O64-C19
 2.4 with sigma of 0.02
 O64-C81
 1.45 with sigma of 0.02
 C81-C8
 2.4 with sigma of 0.02
 C8-C81
 2.4 with sigma of 0.02
 O29-S3
 1.43 with sigma of 0.02
 O29-O4
 2.43 with sigma of 0.02
 O29-C48
 2.54 with sigma of 0.02
 O19-O29
 2.43 with sigma of 0.02
 O29-C48
 2.6 with sigma of 0.02
 C48-O29
 2.56 with sigma of 0.02
 O29-F48
 2.9 with sigma of 0.02
 O29-F11
 2.9 with sigma of 0.02
 O29-F48
 2.9 with sigma of 0.02
 O29-F35
 2.9 with sigma of 0.02
 F10-C57
 1.35 with sigma of 0.02
 F67-C57
 1.35 with sigma of 0.02
 S1-C57
 1.9 with sigma of 0.02
 O16-C57
 2.54 with sigma of 0.02
 F90-C57
 1.35 with sigma of 0.02
 O34-C57
 2.54 with sigma of 0.02
 O16-C57
 2.54 with sigma of 0.02
 O1-C57
 2.54 with sigma of 0.02
 N1-C5
 2.4 with sigma of 0.02
 C5-C92
 2.4 with sigma of 0.02
 C6-C1B
 1.54 with sigma of 0.002
 C47-C44
 1.54 with sigma of 0.02
 O1D-C44
 1.45 with sigma of 0.02
 O1D-C67
 1.45 with sigma of 0.02
 C67-C44
 2.4 with sigma of 0.005
 C94-C67
 1.54 with sigma of 0.02
 C67-O92
 2.4 with sigma of 0.02
 C44-O64
 2.4 with sigma of 0.02
 O64-C67
 3.2 with sigma of 0.02
 C67-C18
 3.2 with sigma of 0.02
 C44-C83
 2.4 with sigma of 0.02
 C6-C4
 2.4 with sigma of 0.02
 C1A-C6
 2.4 with sigma of 0.02
 C1B-C3
 2.4 with sigma of 0.02
 C18-C13
 2.4 with sigma of 0.02
 C18-C13
 2.4 with sigma of 0.002
 C17-O18
 2.4 with sigma of 0.02
 O18-C13
 1.45 with sigma of 0.02
 O18-C77
 2.4 with sigma of 0.02
 O18-C17
 2.4 with sigma of 0.02
 C77-O18
 2.4 with sigma of 0.02
 O18-C77
 2.4 with sigma of 0.002
 O18-C17
 2.4 with sigma of 0.002
 C17-C83
 3.2 with sigma of 0.02
 C6-C4
 2.4 with sigma of 0.02
 C1A-C6
 2.4 with sigma of 0.02
 C17-C67
 4 with sigma of 0.02
 C83-C13
 3.5 with sigma of 0.005
 C29-C65
 2.4 with sigma of 0.02
 C65-C13
 2.4 with sigma of 0.02
 H65A-H17
 1.9 with sigma of 0.02
 C65-O18
 1.45 with sigma of 0.02
 O18-C65
 1.45 with sigma of 0.001
 C83-C65
 1.54 with sigma of 0.02
 H65B-H17
 1.9 with sigma of 0.02
 C65-C13
 2.5 with sigma of 0.002
 C1F-C11
 1.54 with sigma of 0.002
 C80-C94
 2.4 with sigma of 0.02
 O92-C80
 1.45 with sigma of 0.02
 C80-C18
 1.54 with sigma of 0.02
 O18-C80
 2.4 with sigma of 0.02
 C83-C65 \\sim C8-C29
 with sigma of 0.001
4. Restrained planarity
 C1H, C72, C19, C81, C39, C33, O64
 with sigma of 0.1
 C1H, C72, C19, C81, C39, C33, O64
 with sigma of 0.1
 C4, C3, C1A, C1C, C9, C75, C1E, C17, C13, C77, O18
 with sigma of 0.1
 C4, C3, C1A, C1C, C9, C75, C1E, C17, C13, C77, O18
 with sigma of 0.1
 O18, C13, C17, C77, C9, C1E, C75
 with sigma of 0.02
 C6, C3, C1A, C4, C75, C9, C1C, C1E, C17, C13, C77, O18
 with sigma of 0.1
 C8, C29, C65, C83
 with sigma of 0.1
5. Rigid bond restraints
 F11, F35, F48
 with sigma for 1-2 distances of 0.001 and sigma for 1-3 distances of 0.001
6. Uiso/Uaniso restraints and constraints
C10 \\sim C92 \\sim C1 \\sim C15 \\sim C14 \\sim N1: within 2A with sigma of
0.001 and sigma for terminal atoms of 0.002
F11 \\sim F35 \\sim F48: within 2A with sigma of 0.001 and sigma for terminal
atoms of 0.002
C40 \\sim C20: within 2A with sigma of 0.005 and sigma for terminal atoms of
0.01
C72 \\sim C1H \\sim C19 \\sim C81 \\sim C39 \\sim C33 \\sim C16 \\sim C1I \\sim
C20 \\sim C40: within 2A with sigma of 0.01 and sigma for terminal atoms of 0.02
C11 \\sim N9 \\sim C7: within 2A with sigma of 0.04 and sigma for terminal
atoms of 0.08
O4 \\sim O29 \\sim O19: within 2A with sigma of 0.001 and sigma for terminal
atoms of 0.002
O3 \\sim N1: within 2A with sigma of 0.001 and sigma for terminal atoms of 0.002
C4 \\sim C3 \\sim C1A \\sim C1C \\sim C9 \\sim C75 \\sim C1E \\sim C17 \\sim
C13 \\sim C77: within 2A with sigma of 0.001 and sigma for terminal atoms of
0.002
O18 \\sim C13: within 2A with sigma of 0.005 and sigma for terminal atoms of
0.01
C1F \\sim C11: within 2A with sigma of 0.002 and sigma for terminal atoms of
0.004
C5 \\sim N3: within 2A with sigma of 0.005 and sigma for terminal atoms of 0.01
C6 \\sim C3: within 2A with sigma of 0.005 and sigma for terminal atoms of 0.01
O18 \\sim C65 \\sim C18 \\sim C80 \\sim C83 \\sim C67 \\sim O92 \\sim C94 \\sim
C29 \\sim O1D \\sim C8 \\sim C44 \\sim C47 \\sim O64: within 2A with sigma of
0.001 and sigma for terminal atoms of 0.002
Uanis(C40) \\sim Ueq, Uanis(C72) \\sim Ueq, Uanis(C19) \\sim Ueq, Uanis(C81)
\\sim Ueq, Uanis(C39) \\sim Ueq, Uanis(C33) \\sim Ueq, Uanis(C1H) \\sim Ueq,
Uanis(C16) \\sim Ueq, Uanis(C1I) \\sim Ueq, Uanis(C20) \\sim Ueq: with sigma of
0.1 and sigma for terminal atoms of 0.2
Uanis(C48) \\sim Ueq, Uanis(S3) \\sim Ueq, Uanis(O4) \\sim Ueq, Uanis(O29)
\\sim Ueq, Uanis(O19) \\sim Ueq, Uanis(F11) \\sim Ueq, Uanis(F35) \\sim Ueq,
Uanis(F48) \\sim Ueq: with sigma of 0.1 and sigma for terminal atoms of 0.2
Uanis(O1) \\sim Ueq, Uanis(S1) \\sim Ueq, Uanis(O34) \\sim Ueq, Uanis(O16)
\\sim Ueq, Uanis(C57) \\sim Ueq, Uanis(F67) \\sim Ueq, Uanis(F10) \\sim Ueq,
Uanis(F90) \\sim Ueq: with sigma of 0.1 and sigma for terminal atoms of 0.2
Uanis(F48) = Uanis(F11) = Uanis(F35)
Uanis(O3) = Uanis(O2)
7. Rigid body (RIGU) restrains
 O2, C7, N9, C11, C1F, C40, C20, C1I, C16, C1H, C72, C19, C81, C39, C33
 with sigma for 1-2 distances of 0.01 and sigma for 1-3 distances of 0.02
 S3, O4, F11, F35, C48, F48, O29, O19
 with sigma for 1-2 distances of 0.001 and sigma for 1-3 distances of 0.001
 S1, O1, F10, F67, F90, O16, C57, O34
 with sigma for 1-2 distances of 0.002 and sigma for 1-3 distances of 0.002
 C10, C92, C1, C15, C14, N1, O3, C5, N3, C6, C1B, C4, C3, C1A, C1C, C9, C75,
 C1E, C17, C13, C77
 with sigma for 1-2 distances of 0.005 and sigma for 1-3 distances of 0.005
8. Others
 Fixed Sof: S1(0.5) O1(0.5) C8(0.33333) H8A(0.33333) H8B(0.33333) C29(0.33333)
 H29(0.33333) C65(0.33333) H65B(0.33333) H65A(0.33333) C67(0.66667)
 H67A(0.66667) H67B(0.66667) C80(0.66667) H80A(0.66667) H80B(0.66667)
 C44(0.66667) H44A(0.66667) H44B(0.66667) C18(0.66667) H18A(0.66667)
 H18B(0.66667) O1D(0.66667) C83(0.33333) H83(0.33333) C47(0.66667)
 H47A(0.66667) H47B(0.66667) C94(0.66667) H94A(0.66667) H94B(0.66667)
 O92(0.66667) F10(0.5) F67(0.5) F90(0.5) O16(0.5) C57(0.5) O34(0.5) S3(0.5)
 O4(0.5) F11(0.5) F35(0.5) C48(0.5) F48(0.5) O29(0.5) O19(0.5)
9.a Ternary CH refined with riding coordinates:
 C6(H6), C11(H11)
9.b Secondary CH2 refined with riding coordinates:
 C8(H8A,H8B), C65(H65B,H65A), C67(H67A,H67B), C80(H80A,H80B), C44(H44A,H44B),
 C18(H18A,H18B), C47(H47A,H47B), C94(H94A,H94B)
9.c Me refined with riding coordinates:
 C1B(H1BA,H1BB,H1BC), C1F(H1FA,H1FB,H1FC)
9.d Aromatic/amide H refined with riding coordinates:
 C92(H92), C1(H1), C15(H15), N3(H3), N9(H9), C40(H40), C20(H20), C16(H16),
 C19(H19), C39(H39), C33(H33), C4(H4), C1A(H1A), C1C(H1C), C1E(H1E), C17(H17),
 C77(H77), C29(H29), C83(H83)
9.e Fitted hexagon refined as free rotating group:
 C10(C92,C1,C15,C14,N1)
9.f Naphthalene refined as free rotating group:
 C40(C20,C1I,C16,C1H,C72,C19,C81,C39,C33), C4(C3,C1A,C1C,C9,C75,C1E,C17,C13,C77)
;
_olex2_submission_special_instructions 'No special instructions were received'

loop_
_space_group_symop_operation_xyz
'x, y, z'
'-y, x-y, z'
'-x+y, -x, z'
'x-y, -y, -z'
'-x, -x+y, -z'
'y, x, -z'

loop_
_atom_site_label
_atom_site_type_symbol
_atom_site_fract_x
_atom_site_fract_y
_atom_site_fract_z
_atom_site_U_iso_or_equiv
_atom_site_adp_type
_atom_site_occupancy
_atom_site_site_symmetry_order
_atom_site_calc_flag
_atom_site_refinement_flags_posn
_atom_site_refinement_flags_adp
_atom_site_refinement_flags_occupancy
_atom_site_disorder_assembly
_atom_site_disorder_group
Eu1 Eu 0.6667 0.3333 0.74951(14) 0.1761(7) Uani 1 3 d S T P . .
O2 O 0.6215(10) 0.3759(10) 0.8718(12) 0.222(3) Uani 1 1 d D U . . .
C7 C 0.5448(9) 0.3407(10) 0.8777(13) 0.216(9) Uani 1 1 d D U . . .
C10 C 0.7862(8) 0.2962(7) 0.6855(13) 0.210(3) Uani 1 1 d D U . . .
C92 C 0.8264(6) 0.2663(7) 0.6790(12) 0.211(3) Uani 1 1 d DG U . . .
H92 H 0.8645 0.2847 0.6338 0.253 Uiso 1 1 calc R . . . .
C1 C 0.8109(7) 0.2094(8) 0.7388(13) 0.211(3) Uani 1 1 d G U . . .
H1 H 0.8384 0.1890 0.7343 0.253 Uiso 1 1 calc R . . . .
C15 C 0.7551(7) 0.1824(7) 0.8050(13) 0.210(3) Uani 1 1 d G U . . .
H15 H 0.7445 0.1436 0.8458 0.252 Uiso 1 1 calc R . . . .
C14 C 0.7150(7) 0.2123(8) 0.8115(12) 0.209(3) Uani 1 1 d DG U . . .
N1 N 0.7305(9) 0.2692(8) 0.7518(13) 0.208(3) Uani 1 1 d DG U . . .
O3 O 0.7566(11) 0.3695(11) 0.6257(13) 0.222(3) Uani 1 1 d . U . . .
C5 C 0.7859(16) 0.3394(14) 0.604(2) 0.262(9) Uani 1 1 d D U . . .
N3 N 0.8387(15) 0.3701(16) 0.5431(19) 0.281(10) Uani 1 1 d D U . . .
H3 H 0.8713 0.3606 0.5529 0.337 Uiso 1 1 calc R . . . .
C6 C 0.8499(15) 0.4203(13) 0.458(3) 0.411(8) Uani 1 1 d D U . . .
H6 H 0.8064 0.4088 0.4221 0.493 Uiso 1 1 calc R . . . .
N9 N 0.5233(11) 0.3715(10) 0.9569(14) 0.274(12) Uani 1 1 d D U . . .
H9 H 0.4802 0.3599 0.9590 0.329 Uiso 1 1 calc R . . . .
C11 C 0.5672(11) 0.4185(9) 1.0300(11) 0.331(13) Uani 1 1 d D U . . .
H11 H 0.5921 0.3981 1.0644 0.398 Uiso 1 1 calc R . . . .
C1B C 0.9003(18) 0.417(2) 0.3817(18) 0.48(4) Uani 1 1 d D U . . .
H1BA H 0.8788 0.3719 0.3486 0.716 Uiso 1 1 calc R . . . .
H1BB H 0.9134 0.4517 0.3281 0.716 Uiso 1 1 calc R . . . .
H1BC H 0.9407 0.4242 0.4200 0.716 Uiso 1 1 calc R . . . .
C1F C 0.5196(14) 0.4216(17) 1.1125(18) 0.341(13) Uani 1 1 d D U . . .
H1FA H 0.4866 0.3755 1.1348 0.511 Uiso 1 1 calc R . . . .
H1FB H 0.5463 0.4478 1.1726 0.511 Uiso 1 1 calc R . . . .
H1FC H 0.4957 0.4433 1.0825 0.511 Uiso 1 1 calc R . . . .
C40 C 0.7205(10) 0.5889(10) 1.0081(18) 0.422(16) Uani 1 1 d . U . . .
H40 H 0.7642 0.6156 1.0380 0.506 Uiso 1 1 calc R . . . .
C20 C 0.6798(12) 0.5218(10) 1.0382(19) 0.417(16) Uani 1 1 d DG U . . .
H20 H 0.6957 0.5025 1.0887 0.500 Uiso 1 1 calc R . . . .
C1I C 0.6159(11) 0.4828(9) 0.9944(18) 0.396(16) Uani 1 1 d DG U . . .
C16 C 0.5927(10) 0.5109(9) 0.9204(17) 0.399(15) Uani 1 1 d DG U . . .
H16 H 0.5490 0.4843 0.8905 0.478 Uiso 1 1 calc R . . . .
C1H C 0.6334(10) 0.5781(9) 0.8903(14) 0.429(16) Uani 1 1 d G U . . .
C72 C 0.6973(9) 0.6171(8) 0.9341(14) 0.443(16) Uani 1 1 d G U . . .
C19 C 0.7380(11) 0.6843(8) 0.9040(17) 0.456(18) Uani 1 1 d DG U . . .
H19 H 0.7817 0.7110 0.9339 0.547 Uiso 1 1 calc R . . . .
C81 C 0.7148(14) 0.7125(9) 0.8300(16) 0.454(18) Uani 1 1 d DG U . . .
C39 C 0.6509(15) 0.6735(11) 0.7862(15) 0.454(17) Uani 1 1 d DG U . . .
H39 H 0.6350 0.6927 0.7357 0.545 Uiso 1 1 calc R . . . .
C33 C 0.6102(13) 0.6063(11) 0.8164(15) 0.447(17) Uani 1 1 d G U . . .
H33 H 0.5665 0.5796 0.7864 0.537 Uiso 1 1 calc R . . . .
C4 C 0.8655(12) 0.5315(10) 0.4656(19) 0.418(6) Uani 1 1 d D U . . .
H4 H 0.8386 0.5227 0.4048 0.502 Uiso 1 1 calc R . . . .
C3 C 0.8774(12) 0.4817(9) 0.506(2) 0.418(6) Uani 1 1 d DG U . . .
C1A C 0.9167(14) 0.4946(10) 0.595(3) 0.418(6) Uani 1 1 d DG U . . .
H1A H 0.9249 0.4605 0.6221 0.502 Uiso 1 1 calc R . . . .
C1C C 0.9442(14) 0.5573(10) 0.644(2) 0.418(6) Uani 1 1 d G U . . .
H1C H 0.9711 0.5661 0.7045 0.502 Uiso 1 1 calc R . . . .
C9 C 0.9323(10) 0.6071(9) 0.6035(16) 0.419(6) Uani 1 1 d G U . . .
C75 C 0.8930(10) 0.5942(9) 0.5145(15) 0.419(6) Uani 1 1 d G U . . .
C1E C 0.8811(14) 0.6440(11) 0.4744(16) 0.419(6) Uani 1 1 d G U . . .
H1E H 0.8542 0.6352 0.4136 0.503 Uiso 1 1 calc R . . . .
C17 C 0.9086(13) 0.7067(11) 0.5234(16) 0.420(6) Uani 1 1 d DG U . . .
H17 H 0.9005 0.7407 0.4960 0.503 Uiso 1 1 calc DR . . . .
C13 C 0.9479(10) 0.7196(9) 0.6124(14) 0.420(5) Uani 1 1 d DG U . . .
C77 C 0.9598(11) 0.6698(9) 0.6525(15) 0.419(6) Uani 1 1 d DG U . . .
H77 H 0.9867 0.6786 0.7133 0.503 Uiso 1 1 calc R . . . .
S1 S 1.0244(8) 0.6772(10) 0.943(2) 0.321(10) Uani 0.5 1 d D U . A -1
O1 O 1.0566(15) 0.6827(18) 1.041(3) 0.318(14) Uani 0.5 1 d D U . A -1
O18 O 0.9741(12) 0.7827(9) 0.6594(17) 0.436(5) Uiso 1 1 d D U . . .
C8 C 0.7902(15) 0.807(2) 0.722(4) 0.437(5) Uiso 0.3333 1 d D U . B -1
H8A H 0.8000 0.8543 0.7118 0.525 Uiso 0.3333 1 calc R . . B -1
H8B H 0.7615 0.7798 0.6634 0.525 Uiso 0.3333 1 calc R . . B -1
C29 C 0.8554(16) 0.807(3) 0.719(4) 0.437(5) Uiso 0.3333 1 d D U . B -1
H29 H 0.8697 0.7878 0.7724 0.524 Uiso 0.3333 1 calc R . . B -1
C65 C 0.9558(11) 0.8317(9) 0.621(3) 0.436(5) Uiso 0.3333 1 d D U . B -1
H65B H 0.9644 0.8337 0.5455 0.524 Uiso 0.3333 1 calc DR . . B -1
H65A H 0.9918 0.8755 0.6494 0.524 Uiso 0.3333 1 calc DR . . B -1
C67 C 0.8967(16) 0.844(2) 0.714(3) 0.437(5) Uiso 0.6667 1 d D U . B -2
H67A H 0.8655 0.7966 0.6915 0.524 Uiso 0.6667 1 calc R . . B -2
H67B H 0.9355 0.8658 0.6656 0.524 Uiso 0.6667 1 calc R . . B -2
C80 C 0.991(3) 0.798(4) 0.848(2) 0.436(5) Uiso 0.6667 1 d D U . B -2
H80A H 0.9919 0.7600 0.8825 0.524 Uiso 0.6667 1 calc R . . B -2
H80B H 1.0215 0.8403 0.8865 0.524 Uiso 0.6667 1 calc R . . B -2
O64 O 0.7524(16) 0.7818(13) 0.816(2) 0.437(5) Uiso 1 1 d D U . . .
C44 C 0.7985(16) 0.851(2) 0.664(2) 0.437(5) Uiso 0.6667 1 d D U . B -2
H44A H 0.7987 0.8137 0.6241 0.525 Uiso 0.6667 1 calc R . . B -2
H44B H 0.7948 0.8823 0.6150 0.525 Uiso 0.6667 1 calc R . . B -2
C18 C 1.0151(12) 0.8043(13) 0.739(2) 0.436(5) Uiso 0.6667 1 d D U . B -2
H18A H 1.0473 0.8531 0.7270 0.523 Uiso 0.6667 1 calc R . . B -2
H18B H 1.0420 0.7811 0.7363 0.523 Uiso 0.6667 1 calc R . . B -2
O1D O 0.8590(17) 0.886(2) 0.728(4) 0.437(5) Uiso 0.6667 1 d D U . B -2
C83 C 0.8930(13) 0.8366(14) 0.630(4) 0.437(5) Uiso 0.3333 1 d D U . B -1
H83 H 0.8800 0.8581 0.5788 0.524 Uiso 0.3333 1 calc R . . B -1
C47 C 0.7377(18) 0.8213(17) 0.747(5) 0.437(5) Uiso 0.6667 1 d D U . B -2
H47A H 0.7365 0.8586 0.7852 0.525 Uiso 0.6667 1 calc R . . B -2
H47B H 0.6935 0.7930 0.7127 0.525 Uiso 0.6667 1 calc R . . B -2
C94 C 0.920(4) 0.847(4) 0.829(3) 0.437(5) Uiso 0.6667 1 d D U . B -2
H94A H 0.9651 0.8879 0.8394 0.524 Uiso 0.6667 1 calc R . . B -2
H94B H 0.8873 0.8499 0.8769 0.524 Uiso 0.6667 1 calc R . . B -2
O92 O 0.923(3) 0.787(3) 0.849(4) 0.437(5) Uiso 0.6667 1 d D U . B -2
F10 F 0.9364(17) 0.695(2) 1.050(4) 0.391(15) Uani 0.5 1 d D U . A -1
F67 F 0.9524(19) 0.731(2) 0.874(4) 0.392(15) Uani 0.5 1 d D U . A -1
F90 F 1.0321(17) 0.7931(16) 0.998(4) 0.374(16) Uani 0.5 1 d D U . A -1
O16 O 1.0695(14) 0.7162(18) 0.859(3) 0.340(14) Uani 0.5 1 d D U . A -1
C57 C 0.9819(16) 0.7287(18) 0.967(3) 0.367(13) Uani 0.5 1 d D U . A -1
O34 O 0.9669(14) 0.6126(13) 0.919(4) 0.331(14) Uani 0.5 1 d D U . A -1
S3 S 0.6719(18) 0.681(2) 0.534(2) 0.55(2) Uani 0.5 1 d D U . C -2
O4 O 0.7316(17) 0.715(3) 0.461(4) 0.56(2) Uani 0.5 1 d D U . C -2
F11 F 0.616(3) 0.592(2) 0.394(3) 0.56(2) Uani 0.5 1 d D U . C -2
F35 F 0.601(2) 0.678(2) 0.381(3) 0.56(2) Uani 0.5 1 d D U . C -2
C48 C 0.5984(16) 0.6304(16) 0.4361(15) 0.55(2) Uani 0.5 1 d D U . C -2
F48 F 0.5400(16) 0.596(2) 0.504(3) 0.56(2) Uani 0.5 1 d D U . C -2
O29 O 0.651(3) 0.721(2) 0.573(3) 0.55(2) Uani 0.5 1 d D U . C -2
O19 O 0.670(3) 0.630(3) 0.586(4) 0.54(2) Uani 0.5 1 d D U . C -2

loop_
_atom_site_aniso_label
_atom_site_aniso_U_11
_atom_site_aniso_U_22
_atom_site_aniso_U_33
_atom_site_aniso_U_23
_atom_site_aniso_U_13
_atom_site_aniso_U_12
Eu1 0.1879(8) 0.1879(8) 0.1524(9) 0.000 0.000 0.0940(4)
O2 0.243(11) 0.220(10) 0.215(6) 0.034(11) 0.031(8) 0.124(10)
C7 0.30(2) 0.211(16) 0.133(11) -0.033(11) 0.062(13) 0.127(17)
C10 0.210(6) 0.213(7) 0.211(6) 0.030(5) 0.057(5) 0.109(5)
C92 0.211(6) 0.214(7) 0.211(6) 0.030(5) 0.057(5) 0.108(5)
C1 0.211(6) 0.214(7) 0.212(6) 0.030(5) 0.057(5) 0.108(5)
C15 0.211(6) 0.213(7) 0.211(6) 0.030(5) 0.057(6) 0.109(5)
C14 0.210(6) 0.212(7) 0.210(6) 0.030(5) 0.057(6) 0.110(5)
N1 0.209(6) 0.212(7) 0.210(6) 0.030(5) 0.057(5) 0.110(5)
O3 0.243(11) 0.220(10) 0.215(6) 0.034(11) 0.031(8) 0.124(10)
C5 0.28(2) 0.278(18) 0.232(15) 0.032(13) 0.052(13) 0.144(17)
N3 0.29(2) 0.294(18) 0.239(15) 0.026(13) 0.052(13) 0.131(17)
C6 0.429(10) 0.414(9) 0.406(9) 0.037(9) 0.014(9) 0.223(9)
N9 0.31(2) 0.27(2) 0.184(15) -0.017(13) 0.078(15) 0.099(19)
C11 0.50(3) 0.36(2) 0.183(12) -0.142(15) 0.012(17) 0.25(2)
C1B 0.52(7) 0.53(7) 0.42(4) 0.08(4) 0.13(5) 0.29(6)
C1F 0.50(3) 0.37(2) 0.189(12) -0.138(15) 0.010(17) 0.25(2)
C40 0.51(3) 0.37(2) 0.48(3) -0.06(2) 0.06(2) 0.29(2)
C20 0.51(3) 0.36(2) 0.48(3) -0.06(2) 0.07(2) 0.29(2)
C1I 0.49(3) 0.35(2) 0.48(3) -0.07(2) 0.08(2) 0.31(2)
C16 0.48(3) 0.36(2) 0.49(3) -0.07(2) 0.08(2) 0.31(2)
C1H 0.50(3) 0.38(2) 0.50(3) -0.05(2) 0.06(2) 0.29(2)
C72 0.51(3) 0.39(2) 0.49(3) -0.05(2) 0.06(2) 0.27(2)
C19 0.53(3) 0.40(2) 0.50(3) -0.03(2) 0.05(3) 0.27(2)
C81 0.52(3) 0.40(2) 0.50(3) -0.03(2) 0.05(3) 0.27(2)
C39 0.52(3) 0.41(2) 0.49(3) -0.04(2) 0.06(3) 0.27(2)
C33 0.51(3) 0.40(2) 0.49(3) -0.04(2) 0.06(3) 0.28(2)
C4 0.431(7) 0.419(7) 0.420(7) 0.025(6) 0.005(6) 0.224(6)
C3 0.431(7) 0.419(7) 0.419(7) 0.026(6) 0.005(6) 0.224(6)
C1A 0.431(7) 0.419(7) 0.419(7) 0.025(6) 0.005(6) 0.224(6)
C1C 0.431(7) 0.419(7) 0.420(7) 0.025(6) 0.005(6) 0.224(6)
C9 0.432(7) 0.420(7) 0.420(7) 0.025(6) 0.005(6) 0.224(6)
C75 0.432(7) 0.420(7) 0.420(7) 0.025(6) 0.005(6) 0.224(6)
C1E 0.432(7) 0.420(7) 0.420(7) 0.024(6) 0.004(6) 0.224(6)
C17 0.432(7) 0.420(7) 0.420(7) 0.024(6) 0.004(6) 0.224(6)
C13 0.432(7) 0.420(7) 0.421(7) 0.024(6) 0.004(6) 0.224(6)
C77 0.432(7) 0.420(7) 0.420(7) 0.024(6) 0.004(6) 0.224(6)
S1 0.166(10) 0.263(15) 0.49(3) 0.090(16) -0.076(11) 0.077(9)
O1 0.140(16) 0.27(3) 0.49(3) 0.081(18) -0.070(14) 0.067(16)
F10 0.232(19) 0.34(3) 0.57(3) 0.07(2) -0.060(18) 0.117(19)
F67 0.28(2) 0.33(3) 0.57(3) 0.06(2) -0.091(19) 0.16(2)
F90 0.23(2) 0.32(2) 0.55(3) 0.07(2) -0.06(2) 0.122(15)
O16 0.178(16) 0.27(2) 0.50(3) 0.08(2) -0.069(15) 0.062(15)
C57 0.217(17) 0.32(2) 0.55(3) 0.076(19) -0.070(16) 0.124(15)
O34 0.164(15) 0.280(17) 0.49(3) 0.081(19) -0.070(17) 0.070(11)
S3 0.41(3) 0.48(3) 0.80(4) 0.26(3) -0.10(3) 0.25(2)
O4 0.42(3) 0.49(3) 0.80(4) 0.26(3) -0.09(3) 0.25(2)
F11 0.41(3) 0.49(3) 0.80(4) 0.26(3) -0.10(3) 0.26(2)
F35 0.41(3) 0.49(3) 0.80(4) 0.26(3) -0.10(3) 0.26(2)
C48 0.41(3) 0.49(3) 0.80(4) 0.26(3) -0.10(3) 0.26(2)
F48 0.41(3) 0.49(3) 0.80(4) 0.26(3) -0.10(3) 0.26(2)
O29 0.41(3) 0.48(3) 0.79(4) 0.27(3) -0.09(3) 0.25(2)
O19 0.40(3) 0.48(3) 0.79(4) 0.26(3) -0.09(3) 0.25(2)

loop_
_atom_type_symbol
_atom_type_description
_atom_type_scat_dispersion_real
_atom_type_scat_dispersion_imag
_atom_type_scat_source
C C 0.0030 0.0010 'International Tables Vol C Tables 4.2.6.8 and 6.1.1.4'
H H 0.0000 0.0000 'International Tables Vol C Tables 4.2.6.8 and 6.1.1.4'
Eu Eu -0.0310 3.5780 'International Tables Vol C Tables 4.2.6.8 and 6.1.1.4'
F F 0.0170 0.0100 'International Tables Vol C Tables 4.2.6.8 and 6.1.1.4'
N N 0.0060 0.0030 'International Tables Vol C Tables 4.2.6.8 and 6.1.1.4'
O O 0.0110 0.0060 'International Tables Vol C Tables 4.2.6.8 and 6.1.1.4'
S S 0.1180 0.1170 'International Tables Vol C Tables 4.2.6.8 and 6.1.1.4'

loop_
_geom_angle_atom_site_label_1
_geom_angle_atom_site_label_2
_geom_angle_atom_site_label_3
_geom_angle
_geom_angle_site_symmetry_1
_geom_angle_site_symmetry_3
O2 Eu1 O2 79.8(6) 2_655 3_665
O2 Eu1 O2 79.8(6) 2_655 .
O2 Eu1 O2 79.8(6) 3_665 .
O2 Eu1 N1 67.0(5) 2_655 .
O2 Eu1 N1 68.5(8) 3_665 .
O2 Eu1 N1 137.1(6) . .
O2 Eu1 N1 67.0(9) 3_665 2_655
O2 Eu1 N1 68.5(16) . 2_655
O2 Eu1 N1 68.5(16) 2_655 3_665
O2 Eu1 N1 137.1(12) 2_655 2_655
O2 Eu1 N1 137.1(10) 3_665 3_665
O2 Eu1 N1 67.0(7) . 3_665
O2 Eu1 O3 84.2(5) 2_655 3_665
O2 Eu1 O3 141.5(7) 2_655 2_655
O2 Eu1 O3 141.5(7) . .
O2 Eu1 O3 131.2(7) . 3_665
O2 Eu1 O3 131.2(7) 3_665 2_655
O2 Eu1 O3 131.2(7) 2_655 .
O2 Eu1 O3 141.5(7) 3_665 3_665
O2 Eu1 O3 84.2(5) . 2_655
O2 Eu1 O3 84.2(5) 3_665 .
O2 Eu1 C5 81.7(7) . 2_655
O2 Eu1 C5 113.8(6) 3_665 2_655
O2 Eu1 C5 113.8(6) 2_655 .
O2 Eu1 C5 113.8(6) . 3_665
O2 Eu1 C5 81.7(7) 2_655 3_665
O2 Eu1 C5 154.5(8) . .
O2 Eu1 C5 81.7(7) 3_665 .
O2 Eu1 C5 154.5(8) 3_665 3_665
O2 Eu1 C5 154.5(8) 2_655 2_655
N1 Eu1 N1 120.0(7) . 2_655
N1 Eu1 N1 120.0 2_655 3_665
N1 Eu1 N1 120.0(8) . 3_665
N1 Eu1 C5 47.1(4) . .
N1 Eu1 C5 137.1(8) 3_665 .
N1 Eu1 C5 137.1(7) . 2_655
N1 Eu1 C5 88.2(7) . 3_665
N1 Eu1 C5 137.1(10) 2_655 3_665
N1 Eu1 C5 47.1(5) 3_665 3_665
N1 Eu1 C5 88.2(15) 2_655 .
N1 Eu1 C5 88.2(15) 3_665 2_655
N1 Eu1 C5 47.1(7) 2_655 2_655
O3 Eu1 N1 138.6(12) 3_665 2_655
O3 Eu1 N1 73.0(16) . 2_655
O3 Eu1 N1 64.2(6) . .
O3 Eu1 N1 138.6(6) 2_655 .
O3 Eu1 N1 64.2(8) 3_665 3_665
O3 Eu1 N1 73.0(15) 2_655 3_665
O3 Eu1 N1 64.2(9) 2_655 2_655
O3 Eu1 N1 73.0(8) 3_665 .
O3 Eu1 N1 138.6(10) . 3_665
O3 Eu1 O3 80.6(8) 3_665 2_655
O3 Eu1 O3 80.6(8) . 2_655
O3 Eu1 O3 80.6(8) 3_665 .
O3 Eu1 C5 17.6(6) . .
O3 Eu1 C5 95.2(6) 3_665 2_655
O3 Eu1 C5 95.2(6) 2_655 .
O3 Eu1 C5 17.6(6) 3_665 3_665
O3 Eu1 C5 73.3(8) 3_665 .
O3 Eu1 C5 73.3(8) . 2_655
O3 Eu1 C5 73.3(8) 2_655 3_665
O3 Eu1 C5 95.2(6) . 3_665
O3 Eu1 C5 17.6(6) 2_655 2_655
C5 Eu1 C5 90.1(7) . 2_655
C5 Eu1 C5 90.1(7) . 3_665
C5 Eu1 C5 90.1(7) 3_665 2_655
C7 O2 Eu1 116.4(11) . .
C14 C7 O2 125.9(13) 3_665 .
N9 C7 O2 110.9(16) . .
N9 C7 C14 123.2(19) . 3_665
C92 C10 N1 120.0 . .
C92 C10 C5 121.4(12) . .
N1 C10 C5 115.6(12) . .
C10 C92 H92 120.0 . .
C1 C92 C10 120.0 . .
C1 C92 H92 120.0 . .
C92 C1 H1 120.0 . .
C15 C1 C92 120.0 . .
C15 C1 H1 120.0 . .
C1 C15 H15 120.0 . .
C1 C15 C14 120.0 . .
C14 C15 H15 120.0 . .
C15 C14 C7 135.6(8) . 2_655
N1 C14 C7 104.0(8) . 2_655
N1 C14 C15 120.0 . .
C10 N1 Eu1 113.6(4) . .
C14 N1 Eu1 126.4(4) . .
C14 N1 C10 120.0 . .
C5 O3 Eu1 125.5(17) . .
C10 C5 Eu1 80.9(11) . .
O3 C5 Eu1 36.8(13) . .
O3 C5 C10 114(2) . .
O3 C5 N3 117(2) . .
N3 C5 Eu1 153.5(19) . .
N3 C5 C10 119(2) . .
C5 N3 H3 116.5 . .
C5 N3 C6 127(2) . .
C6 N3 H3 116.5 . .
N3 C6 H6 111.3 . .
N3 C6 C1B 106(2) . .
C1B C6 H6 111.3 . .
C3 C6 N3 105.4(18) . .
C3 C6 H6 111.3 . .
C3 C6 C1B 111.7(19) . .
C7 N9 H9 118.1 . .
C11 N9 C7 123.8(14) . .
C11 N9 H9 118.1 . .
N9 C11 H11 107.1 . .
N9 C11 C1F 104.3(10) . .
C1F C11 H11 107.0 . .
C1I C11 N9 118.1(4) . .
C1I C11 H11 107.1 . .
C1I C11 C1F 112.7(15) . .
C6 C1B H1BA 109.5 . .
C6 C1B H1BB 109.5 . .
C6 C1B H1BC 109.5 . .
H1BA C1B H1BB 109.5 . .
H1BA C1B H1BC 109.5 . .
H1BB C1B H1BC 109.5 . .
C11 C1F H1FA 109.5 . .
C11 C1F H1FB 109.5 . .
C11 C1F H1FC 109.5 . .
H1FA C1F H1FB 109.5 . .
H1FA C1F H1FC 109.5 . .
H1FB C1F H1FC 109.5 . .
C20 C40 H40 120.0 . .
C20 C40 C72 120.0 . .
C72 C40 H40 120.0 . .
C40 C20 H20 120.0 . .
C1I C20 C40 120.0 . .
C1I C20 H20 120.0 . .
C20 C1I C11 124.5(10) . .
C16 C1I C11 114.8(11) . .
C16 C1I C20 120.0 . .
C1I C16 H16 120.0 . .
C1I C16 C1H 120.0 . .
C1H C16 H16 120.0 . .
C16 C1H C33 120.0 . .
C72 C1H C16 120.0 . .
C72 C1H C33 120.0 . .
C1H C72 C40 120.0 . .
C19 C72 C40 120.0 . .
C19 C72 C1H 120.0 . .
C72 C19 H19 120.0 . .
C72 C19 C81 120.0 . .
C81 C19 H19 120.0 . .
C19 C81 C39 120.0 . .
O64 C81 C19 117.0(13) . .
O64 C81 C39 122.1(14) . .
C81 C39 H39 120.0 . .
C33 C39 C81 120.0 . .
C33 C39 H39 120.0 . .
C1H C33 H33 120.0 . .
C39 C33 C1H 120.0 . .
C39 C33 H33 120.0 . .
C3 C4 H4 120.0 . .
C3 C4 C75 120.0 . .
C75 C4 H4 120.0 . .
C6 C3 C4 119.6(11) . .
C6 C3 C1A 120.4(11) . .
C4 C3 C1A 120.0 . .
C3 C1A H1A 120.0 . .
C1C C1A C3 120.0 . .
C1C C1A H1A 120.0 . .
C1A C1C H1C 120.0 . .
C1A C1C C9 120.0 . .
C9 C1C H1C 120.0 . .
C1C C9 C77 120.0 . .
C75 C9 C1C 120.0 . .
C75 C9 C77 120.0 . .
C9 C75 C4 120.0 . .
C1E C75 C4 120.0 . .
C1E C75 C9 120.0 . .
C75 C1E H1E 120.0 . .
C75 C1E C17 120.0 . .
C17 C1E H1E 120.0 . .
C1E C17 H17 120.0 . .
C13 C17 C1E 120.0 . .
C13 C17 H17 120.0 . .
C17 C13 C77 120.0 . .
O18 C13 C17 118.22(16) . .
O18 C13 C77 121.77(16) . .
C9 C77 H77 120.0 . .
C13 C77 C9 120.0 . .
C13 C77 H77 120.0 . .
O1 S1 O16 115.2(16) . .
O1 S1 C57 101.8(15) . .
O1 S1 O34 117.0(19) . .
O16 S1 C57 99.5(13) . .
O34 S1 O16 118(2) . .
O34 S1 C57 100.6(14) . .
C13 O18 C65 120.6(3) . .
C18 O18 C13 125.9(11) . .
H8A C8 H8B 107.5 . .
C29 C8 H8A 108.5 . .
C29 C8 H8B 108.5 . .
O64 C8 H8A 108.5 . .
O64 C8 H8B 108.5 . .
O64 C8 C29 115(2) . .
C8 C29 H29 123.5 . .
C83 C29 C8 113(3) . .
C83 C29 H29 123.5 . .
O18 C65 H65B 103.9 . .
O18 C65 H65A 103.9 . .
O18 C65 C83 133.2(17) . .
H65B C65 H65A 105.4 . .
C83 C65 H65B 103.9 . .
C83 C65 H65A 103.9 . .
H67A C67 H67B 109.8 . .
O1D C67 H67A 112.2 . .
O1D C67 H67B 112.2 . .
C94 C67 H67A 112.2 . .
C94 C67 H67B 112.2 . .
C94 C67 O1D 97.8(18) . .
H80A C80 H80B 108.2 . .
C18 C80 H80A 109.7 . .
C18 C80 H80B 109.7 . .
O92 C80 H80A 109.7 . .
O92 C80 H80B 109.7 . .
O92 C80 C18 110(2) . .
C81 O64 C8 118(2) . .
C81 O64 C47 127(2) . .
H44A C44 H44B 109.0 . .
O1D C44 H44A 111.1 . .
O1D C44 H44B 111.1 . .
O1D C44 C47 104(2) . .
C47 C44 H44A 111.1 . .
C47 C44 H44B 111.1 . .
O18 C18 C80 123(2) . .
O18 C18 H18A 106.6 . .
O18 C18 H18B 106.6 . .
C80 C18 H18A 106.6 . .
C80 C18 H18B 106.6 . .
H18A C18 H18B 106.6 . .
C44 O1D C67 104.4(17) . .
C29 C83 C65 114(2) . .
C29 C83 H83 123.1 . .
C65 C83 H83 123.1 . .
O64 C47 C44 105(2) . .
O64 C47 H47A 110.8 . .
O64 C47 H47B 110.8 . .
C44 C47 H47A 110.8 . .
C44 C47 H47B 110.8 . .
H47A C47 H47B 108.9 . .
C67 C94 H94A 110.2 . .
C67 C94 H94B 110.2 . .
H94A C94 H94B 108.5 . .
O92 C94 C67 107(3) . .
O92 C94 H94A 110.2 . .
O92 C94 H94B 110.2 . .
C94 O92 C80 113(3) . .
F10 C57 S1 104.7(17) . .
F67 C57 S1 106.7(16) . .
F67 C57 F10 115(2) . .
F67 C57 F90 112(2) . .
F90 C57 S1 107.1(14) . .
F90 C57 F10 110(2) . .
O4 S3 C48 101.1(11) . .
O29 S3 O4 114.5(19) . .
O29 S3 C48 98.6(11) . .
O19 S3 O4 113.5(19) . .
O19 S3 C48 99.5(11) . .
O19 S3 O29 124(2) . .
F11 C48 S3 101.8(12) . .
F11 C48 F35 118(2) . .
F11 C48 F48 113.7(18) . .
F35 C48 S3 101.5(12) . .
F35 C48 F48 116.0(18) . .
F48 C48 S3 102.7(11) . .

loop_
_geom_bond_atom_site_label_1
_geom_bond_atom_site_label_2
_geom_bond_distance
_geom_bond_site_symmetry_2
Eu1 O2 2.337(18) 2_655
Eu1 O2 2.337(18) 3_665
Eu1 O2 2.337(18) .
Eu1 N1 2.52(2) 2_655
Eu1 N1 2.524(8) .
Eu1 N1 2.524(19) 3_665
Eu1 O3 2.390(19) .
Eu1 O3 2.390(19) 3_665
Eu1 O3 2.390(19) 2_655
Eu1 C5 3.24(3) 2_655
Eu1 C5 3.24(3) .
Eu1 C5 3.24(3) 3_665
O2 C7 1.517(18) .
C7 C14 1.4581(15) 3_665
C7 N9 1.4504(14) .
C10 C92 1.3900 .
C10 N1 1.3900 .
C10 C5 1.441(17) .
C92 H92 0.9500 .
C92 C1 1.3900 .
C1 H1 0.9500 .
C1 C15 1.3900 .
C15 H15 0.9500 .
C15 C14 1.3900 .
C14 C7 1.458(16) 2_655
C14 N1 1.3900 .
O3 C5 1.21(3) .
C5 N3 1.30(3) .
N3 H3 0.8800 .
N3 C6 1.51(4) .
C6 H6 1.0000 .
C6 C1B 1.539(3) .
C6 C3 1.361(16) .
N9 H9 0.8800 .
N9 C11 1.399(3) .
C11 H11 1.0000 .
C11 C1F 1.540(3) .
C11 C1I 1.399(3) .
C1B H1BA 0.9800 .
C1B H1BB 0.9800 .
C1B H1BC 0.9800 .
C1F H1FA 0.9800 .
C1F H1FB 0.9800 .
C1F H1FC 0.9800 .
C40 H40 0.9500 .
C40 C20 1.3900 .
C40 C72 1.3900 .
C20 H20 0.9500 .
C20 C1I 1.3900 .
C1I C16 1.3900 .
C16 H16 0.9500 .
C16 C1H 1.3900 .
C1H C72 1.3900 .
C1H C33 1.3900 .
C72 C19 1.3900 .
C19 H19 0.9500 .
C19 C81 1.3900 .
C81 C39 1.3900 .
C81 O64 1.381(17) .
C39 H39 0.9500 .
C39 C33 1.3900 .
C33 H33 0.9500 .
C4 H4 0.9500 .
C4 C3 1.3900 .
C4 C75 1.3900 .
C3 C1A 1.3900 .
C1A H1A 0.9500 .
C1A C1C 1.3900 .
C1C H1C 0.9500 .
C1C C9 1.3900 .
C9 C75 1.3900 .
C9 C77 1.3900 .
C75 C1E 1.3900 .
C1E H1E 0.9500 .
C1E C17 1.3900 .
C17 H17 0.9500 .
C17 C13 1.3900 .
C13 C77 1.3900 .
C13 O18 1.389(2) .
C77 H77 0.9500 .
S1 O1 1.42(2) .
S1 O16 1.45(2) .
S1 C57 1.88(2) .
S1 O34 1.434(19) .
O18 C65 1.4554(14) .
O18 C18 1.307(14) .
C8 H8A 0.9900 .
C8 H8B 0.9900 .
C8 C29 1.493(16) .
C8 O64 1.43(2) .
C29 H29 0.9500 .
C29 C83 1.39(3) .
C65 H65B 0.9900 .
C65 H65A 0.9900 .
C65 C83 1.493(16) .
C67 H67A 0.9900 .
C67 H67B 0.9900 .
C67 O1D 1.59(2) .
C67 C94 1.55(3) .
C80 H80A 0.9900 .
C80 H80B 0.9900 .
C80 C18 1.48(2) .
C80 O92 1.44(3) .
O64 C47 1.41(2) .
C44 H44A 0.9900 .
C44 H44B 0.9900 .
C44 O1D 1.45(3) .
C44 C47 1.61(3) .
C18 H18A 0.9900 .
C18 H18B 0.9900 .
C83 H83 0.9500 .
C47 H47A 0.9900 .
C47 H47B 0.9900 .
C94 H94A 0.9900 .
C94 H94B 0.9900 .
C94 O92 1.42(3) .
F10 C57 1.41(2) .
F67 C57 1.38(2) .
F90 C57 1.39(2) .
S3 O4 1.51(2) .
S3 C48 1.944(16) .
S3 O29 1.33(2) .
S3 O19 1.32(2) .
F11 C48 1.26(2) .
F35 C48 1.27(2) .
C48 F48 1.45(2) .

loop_
_geom_torsion_atom_site_label_1
_geom_torsion_atom_site_label_2
_geom_torsion_atom_site_label_3
_geom_torsion_atom_site_label_4
_geom_torsion
_geom_torsion_site_symmetry_1
_geom_torsion_site_symmetry_4
Eu1 O2 C7 C14 -3(4) . 3_665
Eu1 O2 C7 N9 179.5(12) . .
Eu1 O3 C5 C10 -26(4) . .
Eu1 O3 C5 N3 -172.6(18) . .
Eu1 C5 N3 C6 -41(7) . .
O2 C7 N9 C11 -11(3) . .
C7 C14 N1 Eu1 -5.6(14) 2_655 .
C7 C14 N1 C10 174.0(14) 2_655 .
C7 N9 C11 C1F -166(2) . .
C7 N9 C11 C1I 68(2) . .
C10 C92 C1 C15 0.0 . .
C10 C5 N3 C6 -176(2) . .
C92 C10 N1 Eu1 179.7(11) . .
C92 C10 N1 C14 0.0 . .
C92 C10 C5 Eu1 174.4(12) . .
C92 C10 C5 O3 -170(2) . .
C92 C10 C5 N3 -24(4) . .
C92 C1 C15 C14 0.0 . .
C1 C15 C14 C7 -172(2) . 2_655
C1 C15 C14 N1 0.0 . .
C15 C14 N1 Eu1 -179.6(13) . .
C15 C14 N1 C10 0.0 . .
C14 C7 N9 C11 171(3) 3_665 .
N1 C10 C92 C1 0.0 . .
N1 C10 C5 Eu1 14.2(12) . .
N1 C10 C5 O3 30(3) . .
N1 C10 C5 N3 175(2) . .
O3 C5 N3 C6 -32(5) . .
C5 C10 C92 C1 -159(2) . .
C5 C10 N1 Eu1 -19.8(17) . .
C5 C10 N1 C14 161(2) . .
C5 N3 C6 C1B -156(3) . .
C5 N3 C6 C3 86(3) . .
N3 C6 C3 C4 -150.1(16) . .
N3 C6 C3 C1A 29.4(16) . .
C6 C3 C1A C1C -179.5(5) . .
N9 C11 C1I C20 -147.4(12) . .
N9 C11 C1I C16 42(2) . .
C11 C1I C16 C1H 170.8(13) . .
C1B C6 C3 C4 96(3) . .
C1B C6 C3 C1A -85(3) . .
C1F C11 C1I C20 90.8(17) . .
C1F C11 C1I C16 -79.6(17) . .
C40 C20 C1I C11 -169.9(15) . .
C40 C20 C1I C16 0.0 . .
C40 C72 C19 C81 180.0 . .
C20 C40 C72 C1H 0.0 . .
C20 C40 C72 C19 180.0 . .
C20 C1I C16 C1H 0.0 . .
C1I C16 C1H C72 0.0 . .
C1I C16 C1H C33 180.0 . .
C16 C1H C72 C40 0.0 . .
C16 C1H C72 C19 180.0 . .
C16 C1H C33 C39 180.0 . .
C1H C72 C19 C81 0.0 . .
C72 C40 C20 C1I 0.0 . .
C72 C1H C33 C39 0.0 . .
C72 C19 C81 C39 0.0 . .
C72 C19 C81 O64 169.4(15) . .
C19 C81 C39 C33 0.0 . .
C19 C81 O64 C8 109(3) . .
C19 C81 O64 C47 -179(3) . .
C81 C39 C33 C1H 0.0 . .
C81 O64 C47 C44 -115(3) . .
C39 C81 O64 C8 -82(3) . .
C39 C81 O64 C47 -10(3) . .
C33 C1H C72 C40 180.0 . .
C33 C1H C72 C19 0.0 . .
C4 C3 C1A C1C 0.0 . .
C4 C75 C1E C17 180.0 . .
C3 C4 C75 C9 0.0 . .
C3 C4 C75 C1E 180.0 . .
C3 C1A C1C C9 0.0 . .
C1A C1C C9 C75 0.0 . .
C1A C1C C9 C77 180.0 . .
C1C C9 C75 C4 0.0 . .
C1C C9 C75 C1E 180.0 . .
C1C C9 C77 C13 180.0 . .
C9 C75 C1E C17 0.0 . .
C75 C4 C3 C6 179.5(4) . .
C75 C4 C3 C1A 0.0 . .
C75 C9 C77 C13 0.0 . .
C75 C1E C17 C13 0.0 . .
C1E C17 C13 C77 0.0 . .
C1E C17 C13 O18 -179.5(3) . .
C17 C13 C77 C9 0.0 . .
C17 C13 O18 C65 5.1(19) . .
C17 C13 O18 C18 -176(2) . .
C13 O18 C65 C83 74(3) . .
C13 O18 C18 C80 -94(4) . .
C77 C9 C75 C4 180.0 . .
C77 C9 C75 C1E 0.0 . .
C77 C13 O18 C65 -174.4(18) . .
C77 C13 O18 C18 5(2) . .
O1 S1 C57 F10 -61(2) . .
O1 S1 C57 F67 176(2) . .
O1 S1 C57 F90 56(2) . .
O18 C13 C77 C9 179.5(3) . .
O18 C65 C83 C29 29(5) . .
C8 C29 C83 C65 -176(3) . .
C29 C8 O64 C81 -79(4) . .
C67 C94 O92 C80 103(4) . .
O64 C81 C39 C33 -168.8(16) . .
O64 C8 C29 C83 -175(4) . .
C18 C80 O92 C94 -77(6) . .
O1D C67 C94 O92 150(4) . .
O1D C44 C47 O64 -56(4) . .
C47 C44 O1D C67 114(3) . .
C94 C67 O1D C44 -140(5) . .
O92 C80 C18 O18 -19(7) . .
O16 S1 C57 F10 -180(2) . .
O16 S1 C57 F67 58(2) . .
O16 S1 C57 F90 -62(2) . .
O34 S1 C57 F10 59(2) . .
O34 S1 C57 F67 -63(2) . .
O34 S1 C57 F90 177(2) . .

loop_
_twin_individual_id
_twin_individual_mass_fraction_refined
1 0.611(11)
2 0.389(11)
